data_4129193
loop_
_publ_author_name
'Yang, Qi-Liang'
'Xing, Yi-Kang'
'Wang, Xiang-Yang'
'Ma, Hong-Xing'
'Weng, Xin-Jun'
'Yang, Xiang'
'Guo, Hai-Ming'
'Mei, Tian-Sheng'

_publ_section_title
;
 Electrochemistry-Enabled Ir-Catalyzed Vinylic C-H Functionalization.
;
_journal_name_full 'Journal of the American Chemical Society'
_journal_paper_doi 10.1021/jacs.9b11915
_journal_year 2019
_chemical_formula_sum 'C38 H34 Cl3 Ir O2'
_chemical_formula_weight 821.20
_space_group_crystal_system monoclinic
_space_group_IT_number 14
_space_group_name_Hall '-P 2ybc'
_space_group_name_H-M_alt 'P 1 21/c 1'
_atom_sites_solution_hydrogens mixed
_audit_creation_method SHELXL-2013
_cell_angle_alpha 90
_cell_angle_beta 96.3770(10)
_cell_angle_gamma 90
_cell_formula_units_Z 4
_cell_length_a 11.6194(3)
_cell_length_b 14.9131(4)
_cell_length_c 19.1328(6)
_cell_measurement_reflns_used 9691
_cell_measurement_temperature 293(2)
_cell_measurement_theta_max 55.003
_cell_measurement_theta_min 4.461
_cell_volume 3294.84(16)
_computing_cell_refinement 'Bruker SAINT'
_computing_data_collection 'Bruker APEX2'
_computing_data_reduction 'Bruker SAINT'
_computing_molecular_graphics 'Bruker SHELXTL'
_computing_publication_material 'Bruker SHELXTL'
_computing_structure_refinement 'SHELXL-2013 (Sheldrick, 2013)'
_computing_structure_solution 'SHELXS-97 (Sheldrick 2008)'
_diffrn_ambient_temperature 293(2)
_diffrn_measured_fraction_theta_full 0.998
_diffrn_measured_fraction_theta_max 0.998
_diffrn_measurement_device_type 'Bruker APEX-II CCD'
_diffrn_measurement_method '\f and \w scans'
_diffrn_radiation_type MoK\a
_diffrn_radiation_wavelength 0.71073
_diffrn_reflns_av_R_equivalents 0.0415
_diffrn_reflns_av_unetI/netI 0.0239
_diffrn_reflns_Laue_measured_fraction_full 0.998
_diffrn_reflns_Laue_measured_fraction_max 0.998
_diffrn_reflns_limit_h_max 13
_diffrn_reflns_limit_h_min -14
_diffrn_reflns_limit_k_max 18
_diffrn_reflns_limit_k_min -18
_diffrn_reflns_limit_l_max 23
_diffrn_reflns_limit_l_min -23
_diffrn_reflns_number 49343
_diffrn_reflns_point_group_measured_fraction_full 0.998
_diffrn_reflns_point_group_measured_fraction_max 0.998
_diffrn_reflns_theta_full 25.242
_diffrn_reflns_theta_max 25.998
_diffrn_reflns_theta_min 2.558
_exptl_absorpt_coefficient_mu 4.329
_exptl_absorpt_correction_T_max 0.7456
_exptl_absorpt_correction_T_min 0.5234
_exptl_absorpt_correction_type multi-scan
_exptl_absorpt_process_details sadabs
_exptl_crystal_colour yellow
_exptl_crystal_density_diffrn 1.655
_exptl_crystal_description prismatic
_exptl_crystal_F_000 1624
_exptl_crystal_size_max 0.170
_exptl_crystal_size_mid 0.140
_exptl_crystal_size_min 0.110
_refine_diff_density_max 1.267
_refine_diff_density_min -1.010
_refine_diff_density_rms 0.103
_refine_ls_extinction_coef 0.00157(16)
_refine_ls_extinction_expression Fc^*^=kFc[1+0.001xFc^2^\l^3^/sin(2\q)]^-1/4^
_refine_ls_extinction_method SHELXL
_refine_ls_goodness_of_fit_ref 1.060
_refine_ls_hydrogen_treatment constr
_refine_ls_matrix_type full
_refine_ls_number_parameters 402
_refine_ls_number_reflns 6458
_refine_ls_number_restraints 0
_refine_ls_restrained_S_all 1.060
_refine_ls_R_factor_all 0.0339
_refine_ls_R_factor_gt 0.0297
_refine_ls_shift/su_max 0.004
_refine_ls_shift/su_mean 0.000
_refine_ls_structure_factor_coef Fsqd
_refine_ls_weighting_details 'w=1/[\s^2^(Fo^2^)+(0.0382P)^2^+7.9765P] where P=(Fo^2^+2Fc^2^)/3'
_refine_ls_weighting_scheme calc
_refine_ls_wR_factor_gt 0.0778
_refine_ls_wR_factor_ref 0.0805
_reflns_Friedel_coverage 0.000
_reflns_number_gt 5848
_reflns_number_total 6458
_reflns_threshold_expression 'I > 2\s(I)'
_cod_data_source_file ja9b11915_si_011.cif
_cod_data_source_block mo_d8v19709_0m
_cod_original_sg_symbol_H-M 'P 21/c'
_cod_database_code 4129193
_shelx_space_group_comment
; 
The symmetry employed for this shelxl refinement is uniquely defined 
by the following loop, which should always be used as a source of 
symmetry information in preference to the above space-group names. 
They are only intended as comments. 
;
_shelx_estimated_absorpt_t_min 0.527
_shelx_estimated_absorpt_t_max 0.647
_shelxl_version_number 2013-4

loop_
_space_group_symop_operation_xyz
'x, y, z'
'-x, y+1/2, -z+1/2'
'-x, -y, -z'
'x, -y-1/2, z-1/2'

loop_
_atom_site_label
_atom_site_type_symbol
_atom_site_fract_x
_atom_site_fract_y
_atom_site_fract_z
_atom_site_U_iso_or_equiv
_atom_site_adp_type
_atom_site_occupancy
_atom_site_site_symmetry_order
_atom_site_calc_flag
_atom_site_refinement_flags_posn
_atom_site_refinement_flags_adp
Ir1 Ir 0.67201(2) 0.19704(2) 0.57305(2) 0.03039(8) Uani 1 1 d . .
O1 O 0.5093(4) 0.1981(2) 0.37001(18) 0.0574(10) Uani 1 1 d . .
O2 O 0.4628(3) 0.2427(2) 0.47286(16) 0.0400(7) Uani 1 1 d . .
C1 C 0.6447(4) 0.0897(3) 0.6498(2) 0.0396(10) Uani 1 1 d . .
C2 C 0.7162(4) 0.1569(3) 0.6857(2) 0.0409(10) Uani 1 1 d . .
C3 C 0.8222(4) 0.1614(3) 0.6541(2) 0.0422(10) Uani 1 1 d . .
C4 C 0.8151(4) 0.0999(3) 0.5978(2) 0.0427(10) Uani 1 1 d . .
C5 C 0.7047(4) 0.0557(3) 0.5945(2) 0.0414(10) Uani 1 1 d . .
C6 C 0.6660(6) -0.0216(3) 0.5471(3) 0.0658(17) Uani 1 1 d . .
H6A H 0.5830 -0.0218 0.5384 0.099 Uiso 1 1 calc R U
H6B H 0.6920 -0.0769 0.5692 0.099 Uiso 1 1 calc R U
H6C H 0.6983 -0.0154 0.5033 0.099 Uiso 1 1 calc R U
C7 C 0.5302(5) 0.0564(4) 0.6693(3) 0.0642(15) Uani 1 1 d . .
H7A H 0.4931 0.1030 0.6931 0.096 Uiso 1 1 d R U
H7B H 0.5428 0.0053 0.6997 0.096 Uiso 1 1 d R U
H7C H 0.4818 0.0395 0.6274 0.096 Uiso 1 1 d R U
C8 C 0.6910(6) 0.2062(4) 0.7510(3) 0.0634(16) Uani 1 1 d . .
H8A H 0.7049 0.2691 0.7453 0.095 Uiso 1 1 calc R U
H8B H 0.7405 0.1839 0.7907 0.095 Uiso 1 1 calc R U
H8C H 0.6115 0.1970 0.7585 0.095 Uiso 1 1 calc R U
C9 C 0.9250(5) 0.2186(5) 0.6810(4) 0.0733(18) Uani 1 1 d . .
H9A H 0.9674 0.2346 0.6426 0.110 Uiso 1 1 calc R U
H9B H 0.9745 0.1854 0.7153 0.110 Uiso 1 1 calc R U
H9C H 0.8985 0.2719 0.7023 0.110 Uiso 1 1 calc R U
C10 C 0.9097(5) 0.0771(4) 0.5534(3) 0.0663(17) Uani 1 1 d . .
H10A H 0.8762 0.0540 0.5089 0.099 Uiso 1 1 calc R U
H10B H 0.9597 0.0327 0.5769 0.099 Uiso 1 1 calc R U
H10C H 0.9537 0.1301 0.5459 0.099 Uiso 1 1 calc R U
C11 C 0.5428(4) 0.2196(3) 0.4302(2) 0.0403(10) Uani 1 1 d . .
C12 C 0.6640(4) 0.2279(3) 0.4622(2) 0.0373(9) Uani 1 1 d . .
C13 C 0.6868(4) 0.3083(3) 0.5054(2) 0.0378(10) Uani 1 1 d . .
H13 H 0.7588 0.3427 0.5057 0.045 Uiso 1 1 calc R U
C14 C 0.6021(4) 0.3291(3) 0.5507(2) 0.0353(9) Uani 1 1 d . .
C15 C 0.5118(4) 0.2611(3) 0.5445(2) 0.0351(9) Uani 1 1 d . .
C16 C 0.4180(4) 0.2538(3) 0.5915(2) 0.0358(9) Uani 1 1 d . .
C17 C 0.3146(4) 0.2115(3) 0.5694(3) 0.0496(12) Uani 1 1 d . .
H17 H 0.3001 0.1917 0.5232 0.060 Uiso 1 1 calc R U
C18 C 0.2318(5) 0.1983(4) 0.6157(4) 0.0632(16) Uani 1 1 d . .
H18 H 0.1635 0.1684 0.6004 0.076 Uiso 1 1 calc R U
C19 C 0.2499(5) 0.2291(4) 0.6839(3) 0.0601(14) Uani 1 1 d . .
H19 H 0.1943 0.2202 0.7146 0.072 Uiso 1 1 calc R U
C20 C 0.3518(4) 0.2732(4) 0.7060(3) 0.0477(11) Uani 1 1 d . .
H20 H 0.3642 0.2956 0.7516 0.057 Uiso 1 1 calc R U
C21 C 0.4352(4) 0.2845(3) 0.6610(2) 0.0412(10) Uani 1 1 d . .
H21 H 0.5043 0.3129 0.6771 0.049 Uiso 1 1 calc R U
C22 C 0.6090(4) 0.4136(3) 0.5924(2) 0.0410(10) Uani 1 1 d . .
C23 C 0.5139(5) 0.4701(3) 0.5884(3) 0.0509(12) Uani 1 1 d . .
H23 H 0.4442 0.4520 0.5639 0.061 Uiso 1 1 calc R U
C24 C 0.5219(7) 0.5534(4) 0.6207(3) 0.0693(18) Uani 1 1 d . .
H24 H 0.4572 0.5904 0.6176 0.083 Uiso 1 1 calc R U
C25 C 0.6194(8) 0.5810(4) 0.6555(4) 0.081(2) Uani 1 1 d . .
H25 H 0.6231 0.6376 0.6761 0.097 Uiso 1 1 calc R U
C26 C 0.7185(7) 0.5258(5) 0.6620(4) 0.083(2) Uani 1 1 d . .
H26 H 0.7872 0.5449 0.6871 0.100 Uiso 1 1 calc R U
C27 C 0.7110(5) 0.4411(4) 0.6297(3) 0.0596(14) Uani 1 1 d . .
H27 H 0.7752 0.4035 0.6335 0.071 Uiso 1 1 calc R U
C28 C 0.7556(4) 0.1919(3) 0.4211(2) 0.0425(11) Uani 1 1 d . .
C29 C 0.8614(5) 0.2316(4) 0.4227(3) 0.0507(12) Uani 1 1 d . .
H29 H 0.8766 0.2835 0.4490 0.061 Uiso 1 1 calc R U
C30 C 0.9502(5) 0.1946(4) 0.3844(3) 0.0577(14) Uani 1 1 d . .
C31 C 1.0604(6) 0.2339(5) 0.3877(4) 0.0753(18) Uani 1 1 d . .
H31 H 1.0766 0.2857 0.4139 0.090 Uiso 1 1 calc R U
C32 C 1.1446(6) 0.1957(6) 0.3521(4) 0.085(2) Uani 1 1 d . .
H32 H 1.2180 0.2213 0.3549 0.102 Uiso 1 1 calc R U
C33 C 1.1200(7) 0.1189(6) 0.3118(4) 0.085(2) Uani 1 1 d . .
H33 H 1.1773 0.0944 0.2873 0.103 Uiso 1 1 calc R U
C34 C 1.0168(7) 0.0798(5) 0.3074(3) 0.079(2) Uani 1 1 d . .
H34 H 1.0029 0.0287 0.2799 0.095 Uiso 1 1 calc R U
C35 C 0.9254(5) 0.1160(4) 0.3454(3) 0.0564(14) Uani 1 1 d . .
C36 C 0.8189(6) 0.0764(4) 0.3446(3) 0.0616(15) Uani 1 1 d . .
H36 H 0.8032 0.0241 0.3188 0.074 Uiso 1 1 calc R U
C37 C 0.7354(5) 0.1122(4) 0.3811(3) 0.0545(13) Uani 1 1 d . .
H37 H 0.6639 0.0838 0.3797 0.065 Uiso 1 1 calc R U
Cl1 Cl 0.8032(4) 0.5539(3) 0.4895(3) 0.2085(19) Uani 1 1 d . .
Cl2 Cl 0.9793(5) 0.5917(6) 0.4209(4) 0.337(4) Uani 1 1 d . .
Cl3 Cl 0.8240(7) 0.4756(3) 0.3618(3) 0.285(3) Uani 1 1 d . .
C38 C 0.8397(10) 0.5679(8) 0.4056(7) 0.138(4) Uani 1 1 d . .
H38 H 0.7960 0.6171 0.3812 0.165 Uiso 1 1 calc R U

loop_
_atom_site_aniso_label
_atom_site_aniso_U_11
_atom_site_aniso_U_22
_atom_site_aniso_U_33
_atom_site_aniso_U_23
_atom_site_aniso_U_13
_atom_site_aniso_U_12
Ir1 0.03070(11) 0.03043(11) 0.03008(11) -0.00246(6) 0.00363(6) -0.00028(6)
O1 0.066(2) 0.070(3) 0.0341(18) -0.0084(16) -0.0030(17) 0.0017(19)
O2 0.0403(17) 0.0427(17) 0.0360(16) -0.0013(13) -0.0011(13) 0.0031(14)
C1 0.038(2) 0.039(2) 0.041(2) 0.0083(19) -0.0010(18) -0.0001(19)
C2 0.045(3) 0.045(3) 0.032(2) -0.0001(19) 0.0009(19) 0.001(2)
C3 0.034(2) 0.048(3) 0.043(2) 0.003(2) -0.0057(19) -0.001(2)
C4 0.040(2) 0.050(3) 0.038(2) 0.004(2) 0.0010(19) 0.014(2)
C5 0.050(3) 0.035(2) 0.038(2) 0.0000(19) -0.006(2) 0.005(2)
C6 0.099(5) 0.035(3) 0.058(3) -0.009(2) -0.013(3) 0.011(3)
C7 0.053(3) 0.070(4) 0.071(4) 0.022(3) 0.013(3) -0.009(3)
C8 0.078(4) 0.076(4) 0.034(3) -0.008(2) 0.000(3) 0.016(3)
C9 0.043(3) 0.092(5) 0.081(4) -0.002(4) -0.013(3) -0.016(3)
C10 0.061(3) 0.087(4) 0.054(3) 0.014(3) 0.017(3) 0.035(3)
C11 0.050(3) 0.035(2) 0.036(2) 0.0024(18) 0.002(2) 0.001(2)
C12 0.046(3) 0.036(2) 0.031(2) 0.0023(18) 0.0076(19) 0.0028(19)
C13 0.041(2) 0.033(2) 0.041(2) 0.0033(18) 0.0073(19) -0.0017(18)
C14 0.039(2) 0.029(2) 0.039(2) 0.0000(17) 0.0059(18) -0.0003(17)
C15 0.036(2) 0.035(2) 0.034(2) -0.0011(18) 0.0042(17) 0.0022(18)
C16 0.032(2) 0.032(2) 0.044(2) -0.0002(18) 0.0074(18) 0.0030(17)
C17 0.040(3) 0.052(3) 0.058(3) -0.015(2) 0.008(2) -0.002(2)
C18 0.039(3) 0.072(4) 0.079(4) -0.015(3) 0.012(3) -0.013(3)
C19 0.042(3) 0.075(4) 0.066(4) -0.004(3) 0.022(3) -0.003(3)
C20 0.046(3) 0.054(3) 0.045(3) 0.001(2) 0.011(2) 0.004(2)
C21 0.037(2) 0.043(2) 0.043(2) 0.001(2) 0.0031(19) -0.0012(19)
C22 0.050(3) 0.032(2) 0.042(2) -0.0012(19) 0.010(2) -0.004(2)
C23 0.060(3) 0.042(3) 0.052(3) 0.001(2) 0.012(2) 0.010(2)
C24 0.108(5) 0.038(3) 0.065(4) -0.003(3) 0.023(4) 0.014(3)
C25 0.136(7) 0.037(3) 0.071(4) -0.014(3) 0.019(4) -0.006(4)
C26 0.112(6) 0.062(4) 0.072(4) -0.015(3) -0.007(4) -0.029(4)
C27 0.065(4) 0.047(3) 0.065(3) -0.007(3) 0.002(3) -0.008(3)
C28 0.052(3) 0.047(3) 0.030(2) 0.0067(19) 0.011(2) 0.008(2)
C29 0.056(3) 0.055(3) 0.043(3) 0.004(2) 0.012(2) 0.006(3)
C30 0.055(3) 0.068(4) 0.052(3) 0.025(3) 0.014(3) 0.008(3)
C31 0.061(4) 0.094(5) 0.073(4) 0.013(4) 0.018(3) 0.002(4)
C32 0.062(4) 0.117(7) 0.081(5) 0.028(4) 0.031(4) 0.022(4)
C33 0.079(5) 0.108(6) 0.075(5) 0.036(4) 0.032(4) 0.034(4)
C34 0.095(5) 0.084(5) 0.063(4) 0.021(3) 0.032(4) 0.028(4)
C35 0.075(4) 0.056(3) 0.039(3) 0.009(2) 0.012(3) 0.015(3)
C36 0.079(4) 0.058(3) 0.048(3) -0.005(3) 0.009(3) 0.016(3)
C37 0.070(3) 0.052(3) 0.043(3) -0.004(2) 0.009(2) 0.010(3)
Cl1 0.206(4) 0.207(4) 0.203(4) 0.040(3) -0.021(3) -0.026(3)
Cl2 0.148(4) 0.441(11) 0.416(9) 0.180(8) 0.003(5) -0.052(5)
Cl3 0.506(11) 0.129(3) 0.224(5) -0.028(3) 0.055(6) -0.083(5)
C38 0.119(8) 0.112(8) 0.181(11) 0.048(8) 0.008(8) 0.004(6)

loop_
_atom_type_symbol
_atom_type_description
_atom_type_scat_dispersion_real
_atom_type_scat_dispersion_imag
_atom_type_scat_source
C C 0.0033 0.0016 'International Tables Vol C Tables 4.2.6.8 and 6.1.1.4'
H H 0.0000 0.0000 'International Tables Vol C Tables 4.2.6.8 and 6.1.1.4'
Cl Cl 0.1484 0.1585 'International Tables Vol C Tables 4.2.6.8 and 6.1.1.4'
Ir Ir -1.4442 7.9887 'International Tables Vol C Tables 4.2.6.8 and 6.1.1.4'
O O 0.0106 0.0060 'International Tables Vol C Tables 4.2.6.8 and 6.1.1.4'

loop_
_geom_angle_atom_site_label_1
_geom_angle_atom_site_label_2
_geom_angle_atom_site_label_3
_geom_angle
C15 Ir1 C13 67.50(17)
C15 Ir1 C14 39.89(17)
C13 Ir1 C14 38.63(16)
C15 Ir1 C12 73.07(16)
C13 Ir1 C12 39.93(17)
C14 Ir1 C12 68.67(16)
C15 Ir1 C5 128.23(18)
C13 Ir1 C5 148.13(17)
C14 Ir1 C5 168.01(18)
C12 Ir1 C5 112.32(17)
C15 Ir1 C4 166.10(18)
C13 Ir1 C4 122.10(18)
C14 Ir1 C4 153.75(18)
C12 Ir1 C4 107.37(17)
C5 Ir1 C4 38.22(18)
C15 Ir1 C1 108.12(16)
C13 Ir1 C1 174.01(17)
C14 Ir1 C1 135.43(17)
C12 Ir1 C1 144.02(17)
C5 Ir1 C1 37.79(17)
C4 Ir1 C1 63.00(17)
C15 Ir1 C2 118.14(17)
C13 Ir1 C2 140.33(18)
C14 Ir1 C2 118.46(17)
C12 Ir1 C2 168.70(17)
C5 Ir1 C2 62.75(17)
C4 Ir1 C2 62.18(17)
C1 Ir1 C2 37.34(17)
C15 Ir1 C3 150.95(17)
C13 Ir1 C3 119.49(18)
C14 Ir1 C3 126.52(17)
C12 Ir1 C3 131.87(17)
C5 Ir1 C3 62.46(17)
C4 Ir1 C3 36.65(17)
C1 Ir1 C3 62.20(16)
C2 Ir1 C3 37.07(17)
C11 O2 C15 113.3(3)
C5 C1 C2 107.5(4)
C5 C1 C7 125.9(5)
C2 C1 C7 126.6(5)
C5 C1 Ir1 69.3(2)
C2 C1 Ir1 72.2(3)
C7 C1 Ir1 126.7(3)
C1 C2 C3 108.2(4)
C1 C2 C8 125.8(5)
C3 C2 C8 125.6(5)
C1 C2 Ir1 70.5(2)
C3 C2 Ir1 72.4(3)
C8 C2 Ir1 128.5(4)
C4 C3 C2 108.2(4)
C4 C3 C9 127.2(5)
C2 C3 C9 124.6(5)
C4 C3 Ir1 69.8(2)
C2 C3 Ir1 70.5(2)
C9 C3 Ir1 128.4(4)
C3 C4 C5 107.9(4)
C3 C4 C10 126.6(5)
C5 C4 C10 125.3(5)
C3 C4 Ir1 73.6(3)
C5 C4 Ir1 69.2(2)
C10 C4 Ir1 127.3(3)
C1 C5 C4 108.2(4)
C1 C5 C6 125.7(5)
C4 C5 C6 125.6(5)
C1 C5 Ir1 72.9(3)
C4 C5 Ir1 72.6(3)
C6 C5 Ir1 126.5(3)
C5 C6 H6A 109.5
C5 C6 H6B 109.5
H6A C6 H6B 109.5
C5 C6 H6C 109.5
H6A C6 H6C 109.5
H6B C6 H6C 109.5
C1 C7 H7A 109.5
C1 C7 H7B 109.5
H7A C7 H7B 109.5
C1 C7 H7C 109.4
H7A C7 H7C 109.5
H7B C7 H7C 109.5
C2 C8 H8A 109.5
C2 C8 H8B 109.5
H8A C8 H8B 109.5
C2 C8 H8C 109.5
H8A C8 H8C 109.5
H8B C8 H8C 109.5
C3 C9 H9A 109.5
C3 C9 H9B 109.5
H9A C9 H9B 109.5
C3 C9 H9C 109.5
H9A C9 H9C 109.5
H9B C9 H9C 109.5
C4 C10 H10A 109.5
C4 C10 H10B 109.5
H10A C10 H10B 109.5
C4 C10 H10C 109.5
H10A C10 H10C 109.5
H10B C10 H10C 109.5
O1 C11 O2 118.0(4)
O1 C11 C12 127.2(5)
O2 C11 C12 114.7(4)
C13 C12 C11 114.1(4)
C13 C12 C28 119.8(4)
C11 C12 C28 117.0(4)
C13 C12 Ir1 68.6(2)
C11 C12 Ir1 108.9(3)
C28 C12 Ir1 119.0(3)
C14 C13 C12 115.5(4)
C14 C13 Ir1 71.9(2)
C12 C13 Ir1 71.5(2)
C14 C13 H13 122.2
C12 C13 H13 122.2
Ir1 C13 H13 122.2
C13 C14 C15 110.0(4)
C13 C14 C22 120.9(4)
C15 C14 C22 129.0(4)
C13 C14 Ir1 69.4(2)
C15 C14 Ir1 68.4(2)
C22 C14 Ir1 132.1(3)
O2 C15 C14 114.4(4)
O2 C15 C16 108.7(3)
C14 C15 C16 124.7(4)
O2 C15 Ir1 113.7(3)
C14 C15 Ir1 71.7(2)
C16 C15 Ir1 119.6(3)
C17 C16 C21 117.9(4)
C17 C16 C15 121.1(4)
C21 C16 C15 120.8(4)
C16 C17 C18 120.5(5)
C16 C17 H17 119.7
C18 C17 H17 119.7
C19 C18 C17 120.9(5)
C19 C18 H18 119.6
C17 C18 H18 119.6
C18 C19 C20 119.0(5)
C18 C19 H19 120.5
C20 C19 H19 120.5
C21 C20 C19 120.4(5)
C21 C20 H20 119.8
C19 C20 H20 119.8
C20 C21 C16 121.2(4)
C20 C21 H21 119.4
C16 C21 H21 119.4
C27 C22 C23 118.9(5)
C27 C22 C14 121.5(4)
C23 C22 C14 119.4(4)
C22 C23 C24 120.5(6)
C22 C23 H23 119.8
C24 C23 H23 119.8
C25 C24 C23 121.2(6)
C25 C24 H24 119.4
C23 C24 H24 119.4
C24 C25 C26 120.7(6)
C24 C25 H25 119.6
C26 C25 H25 119.6
C27 C26 C25 118.4(6)
C27 C26 H26 120.8
C25 C26 H26 120.8
C22 C27 C26 120.3(6)
C22 C27 H27 119.8
C26 C27 H27 119.8
C29 C28 C37 118.1(5)
C29 C28 C12 121.8(5)
C37 C28 C12 120.1(5)
C28 C29 C30 121.3(5)
C28 C29 H29 119.4
C30 C29 H29 119.4
C35 C30 C31 120.3(6)
C35 C30 C29 118.3(5)
C31 C30 C29 121.3(6)
C32 C31 C30 120.1(8)
C32 C31 H31 120.0
C30 C31 H31 120.0
C31 C32 C33 120.0(8)
C31 C32 H32 120.0
C33 C32 H32 120.0
C34 C33 C32 121.7(7)
C34 C33 H33 119.2
C32 C33 H33 119.2
C33 C34 C35 120.6(7)
C33 C34 H34 119.7
C35 C34 H34 119.7
C36 C35 C30 119.9(5)
C36 C35 C34 122.9(6)
C30 C35 C34 117.2(6)
C37 C36 C35 121.2(6)
C37 C36 H36 119.4
C35 C36 H36 119.4
C36 C37 C28 121.3(6)
C36 C37 H37 119.4
C28 C37 H37 119.4
Cl3 C38 Cl2 109.1(8)
Cl3 C38 Cl1 110.9(7)
Cl2 C38 Cl1 101.5(8)
Cl3 C38 H38 111.6
Cl2 C38 H38 111.6
Cl1 C38 H38 111.6

loop_
_geom_bond_atom_site_label_1
_geom_bond_atom_site_label_2
_geom_bond_distance
Ir1 C15 2.110(4)
Ir1 C13 2.123(4)
Ir1 C14 2.155(4)
Ir1 C12 2.163(4)
Ir1 C5 2.172(4)
Ir1 C4 2.217(4)
Ir1 C1 2.219(4)
Ir1 C2 2.241(4)
Ir1 C3 2.266(4)
O1 C11 1.217(6)
O2 C11 1.349(6)
O2 C15 1.450(5)
C1 C5 1.423(6)
C1 C2 1.428(6)
C1 C7 1.504(7)
C2 C3 1.433(6)
C2 C8 1.505(7)
C3 C4 1.410(7)
C3 C9 1.511(7)
C4 C5 1.437(7)
C4 C10 1.501(7)
C5 C6 1.505(7)
C6 H6A 0.9600
C6 H6B 0.9600
C6 H6C 0.9600
C7 H7A 0.9600
C7 H7B 0.9600
C7 H7C 0.9600
C8 H8A 0.9600
C8 H8B 0.9600
C8 H8C 0.9600
C9 H9A 0.9600
C9 H9B 0.9600
C9 H9C 0.9600
C10 H10A 0.9600
C10 H10B 0.9600
C10 H10C 0.9600
C11 C12 1.477(7)
C12 C13 1.464(6)
C12 C28 1.491(6)
C13 C14 1.415(6)
C13 H13 0.9800
C14 C15 1.455(6)
C14 C22 1.489(6)
C15 C16 1.492(6)
C16 C17 1.382(6)
C16 C21 1.400(6)
C17 C18 1.392(8)
C17 H17 0.9300
C18 C19 1.377(8)
C18 H18 0.9300
C19 C20 1.379(8)
C19 H19 0.9300
C20 C21 1.376(7)
C20 H20 0.9300
C21 H21 0.9300
C22 C27 1.376(7)
C22 C23 1.385(7)
C23 C24 1.385(8)
C23 H23 0.9300
C24 C25 1.315(10)
C24 H24 0.9300
C25 C26 1.409(11)
C25 H25 0.9300
C26 C27 1.404(8)
C26 H26 0.9300
C27 H27 0.9300
C28 C29 1.361(8)
C28 C37 1.420(7)
C29 C30 1.440(8)
C29 H29 0.9300
C30 C35 1.403(8)
C30 C31 1.403(9)
C31 C32 1.376(9)
C31 H31 0.9300
C32 C33 1.392(11)
C32 H32 0.9300
C33 C34 1.327(11)
C33 H33 0.9300
C34 C35 1.456(8)
C34 H34 0.9300
C35 C36 1.370(9)
C36 C37 1.365(8)
C36 H36 0.9300
C37 H37 0.9300
Cl1 C38 1.717(13)
Cl2 C38 1.655(12)
Cl3 C38 1.612(13)
C38 H38 0.9800

loop_
_geom_torsion_atom_site_label_1
_geom_torsion_atom_site_label_2
_geom_torsion_atom_site_label_3
_geom_torsion_atom_site_label_4
_geom_torsion
C5 C1 C2 C3 -2.4(5)
C7 C1 C2 C3 174.1(5)
Ir1 C1 C2 C3 -63.0(3)
C5 C1 C2 C8 -175.4(5)
C7 C1 C2 C8 1.1(8)
Ir1 C1 C2 C8 124.0(5)
C5 C1 C2 Ir1 60.6(3)
C7 C1 C2 Ir1 -122.9(5)
C1 C2 C3 C4 1.9(5)
C8 C2 C3 C4 174.9(5)
Ir1 C2 C3 C4 -59.9(3)
C1 C2 C3 C9 -174.4(5)
C8 C2 C3 C9 -1.4(8)
Ir1 C2 C3 C9 123.8(5)
C1 C2 C3 Ir1 61.8(3)
C8 C2 C3 Ir1 -125.2(5)
C2 C3 C4 C5 -0.7(5)
C9 C3 C4 C5 175.5(5)
Ir1 C3 C4 C5 -61.1(3)
C2 C3 C4 C10 -175.1(5)
C9 C3 C4 C10 1.1(8)
Ir1 C3 C4 C10 124.6(5)
C2 C3 C4 Ir1 60.4(3)
C9 C3 C4 Ir1 -123.4(5)
C2 C1 C5 C4 1.9(5)
C7 C1 C5 C4 -174.6(4)
Ir1 C1 C5 C4 64.4(3)
C2 C1 C5 C6 174.5(5)
C7 C1 C5 C6 -2.0(8)
Ir1 C1 C5 C6 -123.0(5)
C2 C1 C5 Ir1 -62.5(3)
C7 C1 C5 Ir1 121.0(5)
C3 C4 C5 C1 -0.8(5)
C10 C4 C5 C1 173.7(4)
Ir1 C4 C5 C1 -64.6(3)
C3 C4 C5 C6 -173.4(5)
C10 C4 C5 C6 1.1(8)
Ir1 C4 C5 C6 122.8(5)
C3 C4 C5 Ir1 63.9(3)
C10 C4 C5 Ir1 -121.7(5)
C15 O2 C11 O1 176.0(4)
C15 O2 C11 C12 -6.8(5)
O1 C11 C12 C13 136.0(5)
O2 C11 C12 C13 -40.8(5)
O1 C11 C12 C28 -11.1(7)
O2 C11 C12 C28 172.1(4)
O1 C11 C12 Ir1 -149.7(4)
O2 C11 C12 Ir1 33.5(5)
C11 C12 C13 C14 43.3(5)
C28 C12 C13 C14 -170.6(4)
Ir1 C12 C13 C14 -58.5(3)
C11 C12 C13 Ir1 101.8(3)
C28 C12 C13 Ir1 -112.0(4)
C12 C13 C14 C15 2.0(5)
Ir1 C13 C14 C15 -56.3(3)
C12 C13 C14 C22 -174.1(4)
Ir1 C13 C14 C22 127.6(4)
C12 C13 C14 Ir1 58.3(3)
C11 O2 C15 C14 55.3(5)
C11 O2 C15 C16 -160.2(4)
C11 O2 C15 Ir1 -24.5(4)
C13 C14 C15 O2 -51.4(5)
C22 C14 C15 O2 124.3(5)
Ir1 C14 C15 O2 -108.3(3)
C13 C14 C15 C16 170.7(4)
C22 C14 C15 C16 -13.6(7)
Ir1 C14 C15 C16 113.8(4)
C13 C14 C15 Ir1 56.9(3)
C22 C14 C15 Ir1 -127.3(5)
O2 C15 C16 C17 16.4(6)
C14 C15 C16 C17 156.3(5)
Ir1 C15 C16 C17 -116.3(4)
O2 C15 C16 C21 -167.9(4)
C14 C15 C16 C21 -28.0(6)
Ir1 C15 C16 C21 59.4(5)
C21 C16 C17 C18 -1.4(7)
C15 C16 C17 C18 174.4(5)
C16 C17 C18 C19 1.7(9)
C17 C18 C19 C20 -0.2(9)
C18 C19 C20 C21 -1.5(9)
C19 C20 C21 C16 1.7(8)
C17 C16 C21 C20 -0.2(7)
C15 C16 C21 C20 -176.1(4)
C13 C14 C22 C27 -46.6(7)
C15 C14 C22 C27 138.1(5)
Ir1 C14 C22 C27 42.8(7)
C13 C14 C22 C23 127.3(5)
C15 C14 C22 C23 -48.1(7)
Ir1 C14 C22 C23 -143.4(4)
C27 C22 C23 C24 0.9(8)
C14 C22 C23 C24 -173.1(5)
C22 C23 C24 C25 0.2(9)
C23 C24 C25 C26 -1.1(10)
C24 C25 C26 C27 0.8(11)
C23 C22 C27 C26 -1.1(8)
C14 C22 C27 C26 172.8(5)
C25 C26 C27 C22 0.3(10)
C13 C12 C28 C29 0.3(7)
C11 C12 C28 C29 145.4(5)
Ir1 C12 C28 C29 -80.3(5)
C13 C12 C28 C37 177.7(4)
C11 C12 C28 C37 -37.1(6)
Ir1 C12 C28 C37 97.1(5)
C37 C28 C29 C30 0.7(7)
C12 C28 C29 C30 178.2(4)
C28 C29 C30 C35 -0.3(8)
C28 C29 C30 C31 -178.1(5)
C35 C30 C31 C32 0.5(9)
C29 C30 C31 C32 178.2(6)
C30 C31 C32 C33 1.0(10)
C31 C32 C33 C34 -1.1(11)
C32 C33 C34 C35 -0.4(10)
C31 C30 C35 C36 177.6(5)
C29 C30 C35 C36 -0.2(8)
C31 C30 C35 C34 -1.9(8)
C29 C30 C35 C34 -179.7(5)
C33 C34 C35 C36 -177.6(6)
C33 C34 C35 C30 1.8(9)
C30 C35 C36 C37 0.3(8)
C34 C35 C36 C37 179.7(5)
C35 C36 C37 C28 0.1(8)
C29 C28 C37 C36 -0.6(7)
C12 C28 C37 C36 -178.1(5)
